data_2220886
loop_
_publ_author_name
'Khalaji, Aliakbar D.'
'Simpson, Jim'

_publ_section_title
;
 (<i>E</i>)-4-Chloro-<i>N</i>-[(<i>E</i>)-2-methyl-3-phenylallylidene]aniline
;
_journal_coeditor_code PK2147
_journal_issue 2
_journal_name_full 'Acta Crystallographica Section E'
_journal_page_first o362
_journal_paper_doi 10.1107/S1600536809001871
_journal_volume 65
_journal_year 2009
_chemical_formula_iupac 'C16 H14 Cl N'
_chemical_formula_moiety 'C16 H14 Cl N'
_chemical_formula_sum 'C16 H14 Cl N'
_chemical_formula_weight 255.73
_chemical_name_systematic
;
(<i>E</i>)-4-Chloro-<i>N</i>-[(<i>E</i>)-2-methyl-3-phenylallylidene]aniline
;
_space_group_IT_number 19
_symmetry_cell_setting orthorhombic
_symmetry_space_group_name_Hall 'P 2ac 2ab'
_symmetry_space_group_name_H-M 'P 21 21 21'
_atom_sites_solution_hydrogens geom
_atom_sites_solution_primary direct
_atom_sites_solution_secondary difmap
_cell_angle_alpha 90.00
_cell_angle_beta 90.00
_cell_angle_gamma 90.00
_cell_formula_units_Z 4
_cell_length_a 7.2486(10)
_cell_length_b 11.6637(17)
_cell_length_c 15.598(2)
_cell_measurement_reflns_used 5396
_cell_measurement_temperature 89(2)
_cell_measurement_theta_max 28.84
_cell_measurement_theta_min 2.61
_cell_volume 1318.7(3)
_computing_cell_refinement 'APEX2 (Bruker, 2006) and SAINT (Bruker, 2006)'
_computing_data_collection 'APEX2 (Bruker, 2006)'
_computing_data_reduction 'SAINT (Bruker, 2006)'
_computing_molecular_graphics
;
SHELXTL (Sheldrick, 2008) and Mercury (Macrae <i>et al.</i>,
2006)
;
_computing_publication_material
;
SHELXL97 (Sheldrick, 2008), enCIFer (Allen <i>et al.</i>,
2004), PLATON (Spek, 2003)
and publCIF (Westrip, 2009)
;
_computing_structure_refinement
;
SHELXL97 (Sheldrick, 2008) and TITAN (Hunter & Simpson, 1999)
;
_computing_structure_solution 'SHELXS97 (Sheldrick, 2008)'
_diffrn_ambient_temperature 89(2)
_diffrn_measured_fraction_theta_full 0.995
_diffrn_measured_fraction_theta_max 0.995
_diffrn_measurement_device_type 'Bruker APEXII CCD area-detector'
_diffrn_measurement_method \w
_diffrn_radiation_monochromator graphite
_diffrn_radiation_source 'fine-focus sealed tube'
_diffrn_radiation_type MoK\a
_diffrn_radiation_wavelength 0.71073
_diffrn_reflns_av_R_equivalents 0.0584
_diffrn_reflns_av_sigmaI/netI 0.0445
_diffrn_reflns_limit_h_max 10
_diffrn_reflns_limit_h_min -10
_diffrn_reflns_limit_k_max 16
_diffrn_reflns_limit_k_min -16
_diffrn_reflns_limit_l_max 22
_diffrn_reflns_limit_l_min -21
_diffrn_reflns_number 21077
_diffrn_reflns_theta_full 30.72
_diffrn_reflns_theta_max 30.72
_diffrn_reflns_theta_min 3.14
_diffrn_standards_number 0
_exptl_absorpt_coefficient_mu 0.270
_exptl_absorpt_correction_T_max 0.992
_exptl_absorpt_correction_T_min 0.841
_exptl_absorpt_correction_type multi-scan
_exptl_absorpt_process_details '(SADABS; Bruker, 2006)'
_exptl_crystal_colour 'pale yellow'
_exptl_crystal_density_diffrn 1.288
_exptl_crystal_density_method 'not measured'
_exptl_crystal_description 'rectangular plate'
_exptl_crystal_F_000 536
_exptl_crystal_size_max 0.36
_exptl_crystal_size_mid 0.24
_exptl_crystal_size_min 0.03
_refine_diff_density_max 0.301
_refine_diff_density_min -0.356
_refine_ls_abs_structure_details 'Flack (1983), 1742 Friedel pairs'
_refine_ls_abs_structure_Flack 0.01(6)
_refine_ls_extinction_method none
_refine_ls_goodness_of_fit_ref 1.057
_refine_ls_hydrogen_treatment constr
_refine_ls_matrix_type full
_refine_ls_number_parameters 164
_refine_ls_number_reflns 4077
_refine_ls_number_restraints 0
_refine_ls_restrained_S_all 1.057
_refine_ls_R_factor_all 0.0483
_refine_ls_R_factor_gt 0.0394
_refine_ls_shift/su_max 0.001
_refine_ls_shift/su_mean 0.000
_refine_ls_structure_factor_coef Fsqd
_refine_ls_weighting_details 'calc w=1/[\s^2^(Fo^2^)+(0.0649P)^2^] where P=(Fo^2^+2Fc^2^)/3'
_refine_ls_weighting_scheme calc
_refine_ls_wR_factor_gt 0.1033
_refine_ls_wR_factor_ref 0.1086
_reflns_number_gt 3517
_reflns_number_total 4077
_reflns_threshold_expression I>2\s(I)
_cod_data_source_file pk2147.cif
_cod_data_source_block I
_cod_database_code 2220886
_cod_database_fobs_code 2220886

loop_
_symmetry_equiv_pos_as_xyz
'x, y, z'
'-x+1/2, -y, z+1/2'
'-x, y+1/2, -z+1/2'
'x+1/2, -y+1/2, -z'

loop_
_atom_site_type_symbol
_atom_site_label
_atom_site_fract_x
_atom_site_fract_y
_atom_site_fract_z
_atom_site_U_iso_or_equiv
_atom_site_adp_type
_atom_site_calc_flag
_atom_site_refinement_flags
_atom_site_occupancy
_atom_site_disorder_assembly
_atom_site_disorder_group
N N1 0.5152(2) 0.52967(12) 0.68870(9) 0.0202(3) Uani d . 1 . .
C C1 0.4972(2) 0.61272(13) 0.63497(9) 0.0183(3) Uani d . 1 . .
H H1 0.4550 0.6848 0.6553 0.022 Uiso calc R 1 . .
C C2 0.5394(2) 0.60026(13) 0.54384(9) 0.0172(3) Uani d . 1 . .
C C3 0.6040(3) 0.48397(13) 0.51348(10) 0.0224(3) Uani d . 1 . .
H H3A 0.5303 0.4601 0.4639 0.034 Uiso calc R 1 . .
H H3B 0.5892 0.4280 0.5598 0.034 Uiso calc R 1 . .
H H3C 0.7343 0.4884 0.4970 0.034 Uiso calc R 1 . .
C C4 0.5161(2) 0.69557(13) 0.49535(10) 0.0178(3) Uani d . 1 . .
H H4 0.4725 0.7602 0.5264 0.021 Uiso calc R 1 . .
C C5 0.5458(2) 0.71712(13) 0.40389(10) 0.0166(3) Uani d . 1 . .
C C6 0.6332(3) 0.64156(14) 0.34605(10) 0.0227(3) Uani d . 1 . .
H H6 0.6771 0.5695 0.3659 0.027 Uiso calc R 1 . .
C C7 0.6560(2) 0.67119(14) 0.26031(10) 0.0228(3) Uani d . 1 . .
H H7 0.7151 0.6192 0.2223 0.027 Uiso calc R 1 . .
C C8 0.5931(2) 0.77606(14) 0.22974(10) 0.0228(3) Uani d . 1 . .
H H8 0.6072 0.7953 0.1709 0.027 Uiso calc R 1 . .
C C9 0.5089(3) 0.85283(15) 0.28615(11) 0.0243(4) Uani d . 1 . .
H H9 0.4672 0.9252 0.2660 0.029 Uiso calc R 1 . .
C C10 0.4861(2) 0.82324(14) 0.37165(10) 0.0205(3) Uani d . 1 . .
H H10 0.4286 0.8762 0.4094 0.025 Uiso calc R 1 . .
C C11 0.4819(2) 0.55276(13) 0.77639(10) 0.0182(3) Uani d . 1 . .
C C12 0.5526(2) 0.64996(13) 0.81773(10) 0.0203(3) Uani d . 1 . .
H H12 0.6233 0.7040 0.7862 0.024 Uiso calc R 1 . .
C C13 0.5200(2) 0.66792(13) 0.90454(10) 0.0207(3) Uani d . 1 . .
H H13 0.5671 0.7342 0.9323 0.025 Uiso calc R 1 . .
C C14 0.4183(2) 0.58807(13) 0.94995(10) 0.0193(3) Uani d . 1 . .
Cl Cl1 0.38085(6) 0.60910(4) 1.05938(2) 0.02595(11) Uani d . 1 . .
C C15 0.3494(2) 0.48964(13) 0.91081(11) 0.0206(3) Uani d . 1 . .
H H15 0.2800 0.4354 0.9428 0.025 Uiso calc R 1 . .
C C16 0.3841(2) 0.47222(13) 0.82400(10) 0.0199(3) Uani d . 1 . .
H H16 0.3404 0.4045 0.7969 0.024 Uiso calc R 1 . .

loop_
_atom_site_aniso_label
_atom_site_aniso_U_11
_atom_site_aniso_U_22
_atom_site_aniso_U_33
_atom_site_aniso_U_12
_atom_site_aniso_U_13
_atom_site_aniso_U_23
N1 0.0204(7) 0.0212(6) 0.0190(6) 0.0000(5) 0.0007(5) 0.0002(5)
C1 0.0174(7) 0.0186(6) 0.0189(7) 0.0011(6) 0.0001(6) -0.0018(6)
C2 0.0162(7) 0.0171(6) 0.0182(7) 0.0014(6) -0.0009(5) -0.0021(6)
C3 0.0278(9) 0.0173(6) 0.0222(8) 0.0029(7) 0.0032(7) -0.0004(6)
C4 0.0186(8) 0.0163(7) 0.0185(7) 0.0000(6) 0.0011(6) -0.0038(5)
C5 0.0145(7) 0.0161(6) 0.0191(7) -0.0025(6) 0.0003(6) -0.0018(5)
C6 0.0291(9) 0.0164(6) 0.0225(8) 0.0000(7) 0.0035(7) -0.0014(5)
C7 0.0280(9) 0.0206(7) 0.0199(7) -0.0031(7) 0.0053(6) -0.0036(6)
C8 0.0244(9) 0.0264(7) 0.0175(7) -0.0045(7) -0.0010(6) 0.0008(6)
C9 0.0257(9) 0.0238(7) 0.0233(8) 0.0035(7) 0.0006(7) 0.0054(6)
C10 0.0204(8) 0.0198(7) 0.0213(7) 0.0028(6) 0.0019(6) 0.0004(6)
C11 0.0174(7) 0.0190(7) 0.0183(7) 0.0034(6) -0.0007(6) 0.0014(6)
C12 0.0209(8) 0.0183(6) 0.0218(7) -0.0003(6) -0.0028(6) 0.0042(6)
C13 0.0233(8) 0.0174(7) 0.0214(7) -0.0008(6) -0.0039(6) -0.0012(6)
C14 0.0181(7) 0.0217(7) 0.0180(7) 0.0051(6) -0.0004(6) 0.0021(6)
Cl1 0.0302(2) 0.02978(19) 0.01791(17) 0.00604(18) 0.00123(15) -0.00069(15)
C15 0.0197(8) 0.0196(7) 0.0225(7) 0.0009(6) 0.0016(6) 0.0030(6)
C16 0.0199(8) 0.0172(6) 0.0228(7) 0.0000(6) -0.0005(6) -0.0006(6)

loop_
_atom_type_symbol
_atom_type_description
_atom_type_scat_dispersion_real
_atom_type_scat_dispersion_imag
_atom_type_scat_source
C C 0.0033 0.0016 'International Tables Vol C Tables 4.2.6.8 and 6.1.1.4'
H H 0.0000 0.0000 'International Tables Vol C Tables 4.2.6.8 and 6.1.1.4'
N N 0.0061 0.0033 'International Tables Vol C Tables 4.2.6.8 and 6.1.1.4'
Cl Cl 0.1484 0.1585 'International Tables Vol C Tables 4.2.6.8 and 6.1.1.4'

loop_
_geom_angle_atom_site_label_1
_geom_angle_atom_site_label_2
_geom_angle_atom_site_label_3
_geom_angle_site_symmetry_1
_geom_angle_site_symmetry_3
_geom_angle
_geom_angle_publ_flag
C1 N1 C11 . . 117.96(14) ?
N1 C1 C2 . . 122.50(14) ?
N1 C1 H1 . . 118.8 ?
C2 C1 H1 . . 118.8 ?
C4 C2 C1 . . 115.80(14) ?
C4 C2 C3 . . 126.88(13) ?
C1 C2 C3 . . 117.32(13) ?
C2 C3 H3A . . 109.5 ?
C2 C3 H3B . . 109.5 ?
H3A C3 H3B . . 109.5 ?
C2 C3 H3C . . 109.5 ?
H3A C3 H3C . . 109.5 ?
H3B C3 H3C . . 109.5 ?
C2 C4 C5 . . 131.77(14) ?
C2 C4 H4 . . 114.1 ?
C5 C4 H4 . . 114.1 ?
C10 C5 C6 . . 117.38(14) ?
C10 C5 C4 . . 117.05(14) ?
C6 C5 C4 . . 125.55(14) ?
C7 C6 C5 . . 120.84(15) ?
C7 C6 H6 . . 119.6 ?
C5 C6 H6 . . 119.6 ?
C8 C7 C6 . . 120.63(15) ?
C8 C7 H7 . . 119.7 ?
C6 C7 H7 . . 119.7 ?
C7 C8 C9 . . 119.46(15) ?
C7 C8 H8 . . 120.3 ?
C9 C8 H8 . . 120.3 ?
C10 C9 C8 . . 119.89(15) ?
C10 C9 H9 . . 120.1 ?
C8 C9 H9 . . 120.1 ?
C9 C10 C5 . . 121.79(15) ?
C9 C10 H10 . . 119.1 ?
C5 C10 H10 . . 119.1 ?
C16 C11 C12 . . 119.14(15) ?
C16 C11 N1 . . 118.32(14) ?
C12 C11 N1 . . 122.44(15) ?
C13 C12 C11 . . 120.52(15) ?
C13 C12 H12 . . 119.7 ?
C11 C12 H12 . . 119.7 ?
C14 C13 C12 . . 119.20(15) ?
C14 C13 H13 . . 120.4 ?
C12 C13 H13 . . 120.4 ?
C13 C14 C15 . . 121.45(15) ?
C13 C14 Cl1 . . 119.28(12) ?
C15 C14 Cl1 . . 119.25(12) ?
C16 C15 C14 . . 118.82(15) ?
C16 C15 H15 . . 120.6 ?
C14 C15 H15 . . 120.6 ?
C11 C16 C15 . . 120.83(14) ?
C11 C16 H16 . . 119.6 ?
C15 C16 H16 . . 119.6 ?

loop_
_geom_bond_atom_site_label_1
_geom_bond_atom_site_label_2
_geom_bond_site_symmetry_2
_geom_bond_distance
_geom_bond_publ_flag
N1 C1 . 1.287(2) ?
N1 C11 . 1.415(2) ?
C1 C2 . 1.4612(19) ?
C1 H1 . 0.9500 ?
C2 C4 . 1.355(2) ?
C2 C3 . 1.511(2) ?
C3 H3A . 0.9800 ?
C3 H3B . 0.9800 ?
C3 H3C . 0.9800 ?
C4 C5 . 1.464(2) ?
C4 H4 . 0.9500 ?
C5 C10 . 1.404(2) ?
C5 C6 . 1.412(2) ?
C6 C7 . 1.391(2) ?
C6 H6 . 0.9500 ?
C7 C8 . 1.390(2) ?
C7 H7 . 0.9500 ?
C8 C9 . 1.396(2) ?
C8 H8 . 0.9500 ?
C9 C10 . 1.387(2) ?
C9 H9 . 0.9500 ?
C10 H10 . 0.9500 ?
C11 C16 . 1.392(2) ?
C11 C12 . 1.401(2) ?
C12 C13 . 1.390(2) ?
C12 H12 . 0.9500 ?
C13 C14 . 1.383(2) ?
C13 H13 . 0.9500 ?
C14 C15 . 1.393(2) ?
C14 Cl1 . 1.7456(16) ?
C15 C16 . 1.392(2) ?
C15 H15 . 0.9500 ?
C16 H16 . 0.9500 ?

loop_
_geom_hbond_atom_site_label_D
_geom_hbond_atom_site_label_H
_geom_hbond_atom_site_label_A
_geom_hbond_site_symmetry_A
_geom_hbond_distance_DH
_geom_hbond_distance_HA
_geom_hbond_distance_DA
_geom_hbond_angle_DHA
C7 H7 N1 2_664 0.95 2.67 3.524(2) 150.3
C13 H13 Cl1 4_567 0.95 2.92 3.7311(17) 144.0

loop_
_cod_related_entry_id
_cod_related_entry_database
_cod_related_entry_code
1 ChemSpider 24741608
